data_7231305
loop_
_publ_author_name
'Allu, Suryanarayana'
'Suresh, Kuthuru'
'Bolla, Geetha'
'Mannava, M. K. Chaitanya'
'Nangia, Ashwini'

_publ_section_title
;
 Role of hydrogen bonding in cocrystals and coamorphous solids: indapamide
 as a case study
;
_journal_issue 13
_journal_name_full CrystEngComm
_journal_page_first 2043
_journal_paper_doi 10.1039/C8CE01075G
_journal_volume 21
_journal_year 2019
_chemical_formula_moiety 'C16 H16 Cl N3 O3 S, C10 H8 N2'
_chemical_formula_sum 'C26 H24 Cl N5 O3 S'
_chemical_formula_weight 522.01
_chemical_melting_point 473
_chemical_name_common 'Indapamide-4,4'-Bipyridine cocrystal'
_chemical_name_systematic 4-chloro-N-(2-methyl-2,3-dihydroindol-1-yl)-3-sulfamoylbenzamide-4-pyridin-4-ylpyridine
_space_group_crystal_system monoclinic
_space_group_IT_number 14
_space_group_name_Hall '-P 2yn'
_space_group_name_H-M_alt 'P 1 21/n 1'
_symmetry_space_group_name_Hall '-P 2yn'
_symmetry_space_group_name_H-M 'P 1 21/n 1'
_atom_sites_solution_hydrogens mixed
_audit_creation_method SHELXL-2014/7
_audit_update_record
;
2018-06-13 deposited with the CCDC.
2018-08-01 downloaded from the CCDC.
;
_cell_angle_alpha 90
_cell_angle_beta 95.230(3)
_cell_angle_gamma 90
_cell_formula_units_Z 4
_cell_length_a 7.2851(14)
_cell_length_b 9.0281(17)
_cell_length_c 38.510(7)
_cell_measurement_reflns_used 5158
_cell_measurement_temperature 298(2)
_cell_measurement_theta_max 24.92
_cell_measurement_theta_min 2.32
_cell_volume 2522.3(8)
_computing_cell_refinement 'Bruker SMART'
_computing_data_collection 'Bruker SMART'
_computing_data_reduction 'Bruker SAINT'
_computing_molecular_graphics 'Bruker SHELXTL'
_computing_publication_material 'Bruker SHELXTL'
_computing_structure_refinement 'SHELXL-2014/7 (Sheldrick, 2014)'
_computing_structure_solution 'Bruker SHELXTL'
_diffrn_ambient_temperature 298(2)
_diffrn_measured_fraction_theta_full 0.997
_diffrn_measured_fraction_theta_max 0.997
_diffrn_measurement_device_type 'CCD area detector'
_diffrn_measurement_method 'phi and omega scans'
_diffrn_radiation_type MoK\a
_diffrn_radiation_wavelength 0.71073
_diffrn_reflns_av_R_equivalents 0.0295
_diffrn_reflns_av_unetI/netI 0.0195
_diffrn_reflns_Laue_measured_fraction_full 0.997
_diffrn_reflns_Laue_measured_fraction_max 0.997
_diffrn_reflns_limit_h_max 8
_diffrn_reflns_limit_h_min -8
_diffrn_reflns_limit_k_max 10
_diffrn_reflns_limit_k_min -10
_diffrn_reflns_limit_l_max 45
_diffrn_reflns_limit_l_min -45
_diffrn_reflns_number 23382
_diffrn_reflns_point_group_measured_fraction_full 0.997
_diffrn_reflns_point_group_measured_fraction_max 0.997
_diffrn_reflns_theta_full 25.087
_diffrn_reflns_theta_max 25.087
_diffrn_reflns_theta_min 2.124
_diffrn_source 'sealed tube'
_exptl_absorpt_coefficient_mu 0.273
_exptl_absorpt_correction_type none
_exptl_crystal_colour colourless
_exptl_crystal_density_diffrn 1.375
_exptl_crystal_description plate
_exptl_crystal_F_000 1088
_exptl_crystal_size_max 0.45
_exptl_crystal_size_mid 0.35
_exptl_crystal_size_min 0.25
_refine_diff_density_max 0.260
_refine_diff_density_min -0.234
_refine_diff_density_rms 0.036
_refine_ls_extinction_method none
_refine_ls_goodness_of_fit_ref 1.087
_refine_ls_hydrogen_treatment mixed
_refine_ls_matrix_type full
_refine_ls_number_parameters 346
_refine_ls_number_reflns 4477
_refine_ls_number_restraints 0
_refine_ls_restrained_S_all 1.087
_refine_ls_R_factor_all 0.0477
_refine_ls_R_factor_gt 0.0420
_refine_ls_shift/su_max 0.029
_refine_ls_shift/su_mean 0.002
_refine_ls_structure_factor_coef Fsqd
_refine_ls_weighting_details 'w=1/[\s^2^(Fo^2^)+(0.0490P)^2^+0.9512P] where P=(Fo^2^+2Fc^2^)/3'
_refine_ls_weighting_scheme calc
_refine_ls_wR_factor_gt 0.1073
_refine_ls_wR_factor_ref 0.1109
_reflns_Friedel_coverage 0.000
_reflns_number_gt 3965
_reflns_number_total 4477
_reflns_threshold_expression 'I > 2\s(I)'
_cod_data_source_file c8ce01075g2.cif
_cod_data_source_block IDP-DPI
_cod_depositor_comments
;
The following automatic conversions were performed:

'_chemical_melting_point' value '473K' was changed to '473' - the
value should be numeric and without a unit designator.

Automatic conversion script
Id: cif_fix_values 4973 2017-02-22 13:04:09Z antanas 

 Adding full bibliography for 7231305--7231309.cif.
;
_cod_database_code 7231305
_shelx_shelxl_version_number 2014/7
_shelx_space_group_comment
;
The symmetry employed for this shelxl refinement is uniquely defined
by the following loop, which should always be used as a source of
symmetry information in preference to the above space-group names.
They are only intended as comments.
;

loop_
_space_group_symop_operation_xyz
'x, y, z'
'-x+1/2, y+1/2, -z+1/2'
'-x, -y, -z'
'x-1/2, -y-1/2, z-1/2'

loop_
_atom_site_label
_atom_site_type_symbol
_atom_site_fract_x
_atom_site_fract_y
_atom_site_fract_z
_atom_site_U_iso_or_equiv
_atom_site_adp_type
_atom_site_occupancy
_atom_site_site_symmetry_order
_atom_site_calc_flag
_atom_site_refinement_flags_posn
_atom_site_refinement_flags_adp
H8 H 0.913(3) 0.557(2) 0.3191(5) 0.054(6) Uiso 1 1 d . .
H12 H 0.405(3) 0.507(3) 0.2573(7) 0.071(7) Uiso 1 1 d . .
C1 C 0.8225(3) 0.6389(2) 0.19983(5) 0.0432(4) Uani 1 1 d . .
C2 C 0.7487(3) 0.6826(2) 0.16691(5) 0.0429(4) Uani 1 1 d . .
H2 H 0.6444 0.7425 0.1648 0.052 Uiso 1 1 calc R U
C3 C 0.8277(3) 0.6386(2) 0.13728(5) 0.0442(4) Uani 1 1 d . .
C4 C 0.9866(3) 0.5526(2) 0.14086(5) 0.0534(5) Uani 1 1 d . .
C5 C 1.0589(3) 0.5067(3) 0.17325(6) 0.0685(7) Uani 1 1 d . .
H5 H 1.1633 0.4470 0.1754 0.082 Uiso 1 1 calc R U
C6 C 0.9772(3) 0.5488(3) 0.20256(5) 0.0614(6) Uani 1 1 d . .
H6 H 1.0264 0.5166 0.2244 0.074 Uiso 1 1 calc R U
C7 C 0.7333(3) 0.6955(2) 0.23068(5) 0.0419(4) Uani 1 1 d . .
C8 C 0.8415(3) 0.6528(3) 0.32034(5) 0.0582(5) Uani 1 1 d . .
C9 C 0.7290(4) 0.6459(3) 0.35182(6) 0.0729(7) Uani 1 1 d . .
H9A H 0.7935 0.5908 0.3708 0.088 Uiso 1 1 calc R U
H9B H 0.7012 0.7444 0.3599 0.088 Uiso 1 1 calc R U
C10 C 0.5588(3) 0.5676(3) 0.33768(6) 0.0637(6) Uani 1 1 d . .
C11 C 0.5459(3) 0.5723(2) 0.30146(5) 0.0541(5) Uani 1 1 d . .
C12 C 0.4054(3) 0.5055(3) 0.28129(8) 0.0748(7) Uani 1 1 d . .
C13 C 0.2746(4) 0.4290(4) 0.29818(11) 0.1044(11) Uani 1 1 d . .
H13 H 0.1781 0.3817 0.2851 0.125 Uiso 1 1 calc R U
C14 C 0.2858(4) 0.4222(4) 0.33418(11) 0.1054(12) Uani 1 1 d . .
H14 H 0.1969 0.3702 0.3451 0.126 Uiso 1 1 calc R U
C15 C 0.4265(4) 0.4913(4) 0.35397(8) 0.0880(9) Uani 1 1 d . .
H15 H 0.4329 0.4868 0.3782 0.106 Uiso 1 1 calc R U
C16 C 0.9727(4) 0.7807(3) 0.31870(7) 0.0878(8) Uani 1 1 d . .
H16A H 1.0253 0.7794 0.2967 0.132 Uiso 1 1 calc R U
H16B H 1.0692 0.7724 0.3373 0.132 Uiso 1 1 calc R U
H16C H 0.9074 0.8720 0.3210 0.132 Uiso 1 1 calc R U
C17 C 0.2869(2) 0.0565(2) 0.02566(5) 0.0422(4) Uani 1 1 d . .
C18 C 0.3185(3) 0.1845(2) 0.00756(6) 0.0555(5) Uani 1 1 d . .
H18 H 0.3011 0.1854 -0.0167 0.067 Uiso 1 1 calc R U
C19 C 0.3757(3) 0.3106(2) 0.02535(6) 0.0635(6) Uani 1 1 d . .
H19 H 0.3973 0.3945 0.0123 0.076 Uiso 1 1 calc R U
C20 C 0.3715(3) 0.1982(3) 0.07699(6) 0.0676(6) Uani 1 1 d . .
H20 H 0.3875 0.2014 0.1012 0.081 Uiso 1 1 calc R U
C21 C 0.3174(3) 0.0654(3) 0.06151(5) 0.0588(5) Uani 1 1 d . .
H21 H 0.3017 -0.0178 0.0752 0.071 Uiso 1 1 calc R U
C22 C 0.2276(2) -0.0837(2) 0.00766(5) 0.0419(4) Uani 1 1 d . .
C23 C 0.1985(3) -0.0921(2) -0.02834(5) 0.0507(5) Uani 1 1 d . .
H23 H 0.2120 -0.0084 -0.0419 0.061 Uiso 1 1 calc R U
C24 C 0.1494(3) -0.2259(2) -0.04391(6) 0.0590(5) Uani 1 1 d . .
H24 H 0.1317 -0.2285 -0.0681 0.071 Uiso 1 1 calc R U
C25 C 0.1473(3) -0.3403(2) 0.00782(6) 0.0655(6) Uani 1 1 d . .
H25 H 0.1267 -0.4247 0.0207 0.079 Uiso 1 1 calc R U
C26 C 0.1981(3) -0.2130(2) 0.02570(6) 0.0571(5) Uani 1 1 d . .
H26 H 0.2129 -0.2136 0.0499 0.069 Uiso 1 1 calc R U
N1 N 0.6940(2) 0.65635(19) 0.29061(4) 0.0509(4) Uani 1 1 d . .
N2 N 0.7587(3) 0.6109(2) 0.25925(4) 0.0517(4) Uani 1 1 d . .
N3 N 0.6763(4) 0.5643(2) 0.07154(5) 0.0630(5) Uani 1 1 d . .
N4 N 0.4023(3) 0.3213(2) 0.05982(5) 0.0645(5) Uani 1 1 d . .
N5 N 0.1255(3) -0.3508(2) -0.02678(5) 0.0615(5) Uani 1 1 d . .
O1 O 0.8565(3) 0.78908(18) 0.08089(4) 0.0773(5) Uani 1 1 d . .
O2 O 0.5520(3) 0.7680(2) 0.10362(4) 0.0786(5) Uani 1 1 d . .
O3 O 0.64599(19) 0.81160(15) 0.22922(3) 0.0518(3) Uani 1 1 d . .
S1 S 0.72232(8) 0.70221(6) 0.09629(2) 0.05462(17) Uani 1 1 d . .
Cl Cl 1.10041(9) 0.49897(8) 0.10529(2) 0.0773(2) Uani 1 1 d . .
H2A H 0.793(3) 0.521(3) 0.2577(6) 0.055(6) Uiso 1 1 d . .
H3A H 0.585(4) 0.507(3) 0.0751(6) 0.071(8) Uiso 1 1 d . .
H3B H 0.761(4) 0.528(3) 0.0633(7) 0.067(8) Uiso 1 1 d . .

loop_
_atom_site_aniso_label
_atom_site_aniso_U_11
_atom_site_aniso_U_22
_atom_site_aniso_U_33
_atom_site_aniso_U_23
_atom_site_aniso_U_13
_atom_site_aniso_U_12
C1 0.0495(10) 0.0414(10) 0.0387(10) 0.0028(8) 0.0048(8) 0.0037(8)
C2 0.0533(11) 0.0368(9) 0.0385(10) 0.0016(7) 0.0029(8) 0.0038(8)
C3 0.0592(11) 0.0366(9) 0.0365(9) 0.0012(7) 0.0034(8) -0.0010(8)
C4 0.0596(12) 0.0584(12) 0.0434(11) -0.0031(9) 0.0114(9) 0.0064(10)
C5 0.0649(14) 0.0872(17) 0.0541(13) 0.0038(12) 0.0093(10) 0.0322(13)
C6 0.0650(13) 0.0770(15) 0.0418(11) 0.0089(10) 0.0029(9) 0.0237(12)
C7 0.0457(10) 0.0412(10) 0.0384(10) -0.0006(8) 0.0015(8) -0.0016(8)
C8 0.0682(14) 0.0607(13) 0.0444(11) 0.0016(10) -0.0018(10) -0.0008(11)
C9 0.0906(18) 0.0858(17) 0.0422(12) 0.0013(12) 0.0049(11) 0.0071(14)
C10 0.0635(13) 0.0772(15) 0.0531(13) 0.0172(11) 0.0193(10) 0.0228(12)
C11 0.0503(11) 0.0598(13) 0.0525(12) 0.0077(10) 0.0069(9) 0.0143(10)
C12 0.0555(14) 0.0936(19) 0.0742(18) 0.0094(15) -0.0005(13) 0.0050(13)
C13 0.0502(15) 0.118(3) 0.143(3) 0.023(2) -0.0015(17) -0.0048(16)
C14 0.0609(17) 0.123(3) 0.137(3) 0.057(2) 0.0326(19) 0.0123(17)
C15 0.0678(17) 0.117(2) 0.0830(18) 0.0381(17) 0.0297(15) 0.0283(17)
C16 0.102(2) 0.0821(19) 0.0758(18) 0.0067(14) -0.0098(15) -0.0227(16)
C17 0.0397(9) 0.0445(10) 0.0431(10) -0.0026(8) 0.0064(7) 0.0020(8)
C18 0.0696(13) 0.0487(11) 0.0481(11) -0.0002(9) 0.0052(10) -0.0065(10)
C19 0.0753(15) 0.0481(12) 0.0675(15) -0.0016(10) 0.0096(12) -0.0103(11)
C20 0.0791(16) 0.0739(16) 0.0486(12) -0.0153(11) -0.0010(11) 0.0001(13)
C21 0.0754(14) 0.0558(12) 0.0450(11) 0.0006(9) 0.0043(10) -0.0018(11)
C22 0.0403(9) 0.0427(10) 0.0436(10) -0.0007(8) 0.0083(8) 0.0019(8)
C23 0.0641(12) 0.0443(11) 0.0441(11) 0.0013(8) 0.0066(9) -0.0001(9)
C24 0.0743(14) 0.0567(13) 0.0457(11) -0.0086(10) 0.0042(10) -0.0014(11)
C25 0.0882(17) 0.0461(12) 0.0644(14) 0.0020(10) 0.0188(12) -0.0119(11)
C26 0.0761(14) 0.0519(12) 0.0446(11) 0.0013(9) 0.0116(10) -0.0088(10)
N1 0.0619(10) 0.0557(10) 0.0360(8) 0.0010(7) 0.0093(7) 0.0068(8)
N2 0.0742(12) 0.0454(10) 0.0371(9) 0.0033(7) 0.0130(8) 0.0120(9)
N3 0.0740(14) 0.0638(13) 0.0513(11) -0.0159(9) 0.0058(10) -0.0081(12)
N4 0.0669(12) 0.0577(11) 0.0689(13) -0.0169(10) 0.0060(9) -0.0065(9)
N5 0.0756(12) 0.0477(10) 0.0628(12) -0.0096(9) 0.0141(9) -0.0086(9)
O1 0.1255(15) 0.0609(10) 0.0444(8) 0.0100(7) 0.0020(9) -0.0267(10)
O2 0.1016(13) 0.0822(11) 0.0489(9) -0.0041(8) -0.0101(8) 0.0413(10)
O3 0.0636(8) 0.0432(7) 0.0487(8) 0.0010(6) 0.0054(6) 0.0110(6)
S1 0.0832(4) 0.0445(3) 0.0349(3) 0.0002(2) -0.0013(2) 0.0033(3)
Cl 0.0806(4) 0.1013(5) 0.0531(3) -0.0091(3) 0.0224(3) 0.0189(4)

loop_
_atom_type_symbol
_atom_type_description
_atom_type_scat_dispersion_real
_atom_type_scat_dispersion_imag
_atom_type_scat_source
C C 0.0033 0.0016 'International Tables Vol C Tables 4.2.6.8 and 6.1.1.4'
H H 0.0000 0.0000 'International Tables Vol C Tables 4.2.6.8 and 6.1.1.4'
N N 0.0061 0.0033 'International Tables Vol C Tables 4.2.6.8 and 6.1.1.4'
O O 0.0106 0.0060 'International Tables Vol C Tables 4.2.6.8 and 6.1.1.4'
S S 0.1246 0.1234 'International Tables Vol C Tables 4.2.6.8 and 6.1.1.4'
Cl Cl 0.1484 0.1585 'International Tables Vol C Tables 4.2.6.8 and 6.1.1.4'

loop_
_geom_angle_atom_site_label_1
_geom_angle_atom_site_label_2
_geom_angle_atom_site_label_3
_geom_angle
C6 C1 C2 118.74(17)
C6 C1 C7 123.35(17)
C2 C1 C7 117.89(16)
C3 C2 C1 121.08(18)
C2 C3 C4 118.95(17)
C2 C3 S1 117.37(14)
C4 C3 S1 123.64(15)
C5 C4 C3 120.34(18)
C5 C4 Cl 117.56(17)
C3 C4 Cl 122.10(15)
C4 C5 C6 120.2(2)
C5 C6 C1 120.59(19)
O3 C7 N2 123.94(18)
O3 C7 C1 121.19(16)
N2 C7 C1 114.87(16)
N1 C8 C16 111.46(19)
N1 C8 C9 102.04(18)
C16 C8 C9 117.0(2)
C10 C9 C8 102.62(18)
C15 C10 C11 119.0(3)
C15 C10 C9 131.6(2)
C11 C10 C9 109.3(2)
C12 C11 C10 122.4(2)
C12 C11 N1 128.4(2)
C10 C11 N1 109.2(2)
C11 C12 C13 117.7(3)
C14 C13 C12 120.8(3)
C15 C14 C13 120.7(3)
C14 C15 C10 119.5(3)
C18 C17 C21 115.96(19)
C18 C17 C22 122.13(17)
C21 C17 C22 121.90(18)
C19 C18 C17 119.9(2)
N4 C19 C18 124.7(2)
N4 C20 C21 124.7(2)
C17 C21 C20 119.7(2)
C26 C22 C23 116.04(18)
C26 C22 C17 122.33(17)
C23 C22 C17 121.63(17)
C24 C23 C22 119.52(19)
N5 C24 C23 124.6(2)
N5 C25 C26 124.3(2)
C25 C26 C22 120.0(2)
N2 N1 C11 115.16(17)
N2 N1 C8 112.28(16)
C11 N1 C8 106.06(16)
C7 N2 N1 120.72(17)
C20 N4 C19 115.00(19)
C24 N5 C25 115.37(19)
O1 S1 O2 119.71(12)
O1 S1 N3 107.33(12)
O2 S1 N3 107.81(13)
O1 S1 C3 106.79(10)
O2 S1 C3 105.67(9)
N3 S1 C3 109.23(10)

loop_
_geom_bond_atom_site_label_1
_geom_bond_atom_site_label_2
_geom_bond_distance
C1 C6 1.386(3)
C1 C2 1.389(3)
C1 C7 1.495(3)
C2 C3 1.382(3)
C3 C4 1.391(3)
C3 S1 1.7859(19)
C4 C5 1.373(3)
C4 Cl 1.733(2)
C5 C6 1.376(3)
C7 O3 1.225(2)
C7 N2 1.338(2)
C8 N1 1.497(3)
C8 C16 1.504(3)
C8 C9 1.525(3)
C9 C10 1.487(4)
C10 C15 1.381(4)
C10 C11 1.390(3)
C11 C12 1.367(3)
C11 N1 1.413(3)
C12 C13 1.386(4)
C13 C14 1.383(5)
C14 C15 1.371(5)
C17 C18 1.380(3)
C17 C21 1.381(3)
C17 C22 1.488(3)
C18 C19 1.373(3)
C19 N4 1.328(3)
C20 N4 1.322(3)
C20 C21 1.381(3)
C22 C26 1.385(3)
C22 C23 1.385(3)
C23 C24 1.380(3)
C24 N5 1.326(3)
C25 N5 1.331(3)
C25 C26 1.373(3)
N1 N2 1.398(2)
N3 S1 1.585(2)
O1 S1 1.4241(17)
O2 S1 1.4264(18)
